data_4311827
loop_
_publ_author_name
'M. Mar G\'omez-Alc\'antara'
'Aurelio Cabeza'
'Mar\'ia Mart\'inez-Lara'
'Miguel A. G. Aranda'
'Rafael Suau'
'Nattamai Bhuvanesh'
'Abraham Clearfield'

_publ_section_title
;
 Synthesis and Characterization of a New Bisphosphonic Acid and Several
 Metal Hybrids Derivatives
;
_journal_name_full 'Inorganic Chemistry'
_journal_page_first 5283
_journal_page_last 5293
_journal_paper_doi 10.1021/ic049453l
_journal_volume 43
_journal_year 2004
_chemical_formula_sum 'C12 Cu2 O7 P2'
_chemical_formula_weight 445.17
_space_group_IT_number 60
_symmetry_cell_setting orthorhombic
_symmetry_space_group_name_Hall '-P 2n 2ab'
_symmetry_space_group_name_H-M 'P b c n'
_audit_author_name M._A._G._Aranda
_audit_creation_date 2004-04-02T12:25
_audit_creation_method 'from EXP file using GSAS2CIF'
_audit_update_record ' 2004-04-02T12:25  Initial CIF as created by GSAS2CIF'
_cell_angle_alpha 90.0
_cell_angle_beta 90.0
_cell_angle_gamma 90.0
_cell_formula_units_Z 4
_cell_length_a 8.1012(5)
_cell_length_b 5.31093(31)
_cell_length_c 29.2595(16)
_cell_volume 1258.89(13)
_computing_structure_refinement GSAS
_diffrn_radiation_polarisn_ratio 0.58
_diffrn_radiation_probe x-ray
_exptl_absorpt_correction_T_max 1.00000
_exptl_absorpt_correction_T_min 1.00000
_exptl_absorpt_process_details
;   GSAS Absorption/surface roughness correction: function number 0
 No correction is applied.
;
_pd_block_id 2004-04-02T12:25|Cu2P2O7C12H8|M._A._G._Aranda|Siemens_D-5000
_pd_calc_method 'Rietveld Refinement'
_pd_meas_2theta_range_inc 0.02
_pd_meas_2theta_range_max 80.0
_pd_meas_2theta_range_min 10.0
_pd_phase_name CU2P2O7C12H8
_pd_proc_2theta_range_inc 0.02
_pd_proc_2theta_range_max 79.83662
_pd_proc_2theta_range_min 9.83663
_pd_proc_info_datetime 2004-04-02T12:25:43
_pd_proc_ls_background_function
;   GSAS Background function number 7 with 25 terms.
 Linear interpolation
      1:   -66.2369     2:    13.5981     3:    18.1077     4:   -69.4345    
      5:    8.80567     6:   -84.7005     7:   -161.325     8:   -112.406    
      9:   -251.825    10:   -62.8086    11:   -65.6470    12:   -19.6111    
     13:   -88.0207    14:   -75.3726    15:   -47.1566    16:   -76.6041    
     17:   -43.4824    18:   -70.6676    19:   -47.9289    20:   -72.6048    
     21:   -51.8868    22:   -73.2733    23:   -99.9090    24:   -84.1104    
     25:   -55.5251    
;
_pd_proc_ls_peak_cutoff 0.00500
_pd_proc_ls_pref_orient_corr
;   March-Dollase
 AXIS  1 Ratio=   0.84940  h= 0.000  k= 0.000  l= 1.000
 Prefered orientation correction range: Min=   0.78281, Max=   1.63188
;
_pd_proc_ls_profile_function
;
 CW Profile function number 3 with  19 terms
 Pseudovoigt profile coefficients as parameterized in
 P. Thompson, D.E. Cox & J.B. Hastings (1987). J. Appl. Cryst.,20,79-83.
 Asymmetry correction of L.W. Finger, D.E. Cox & A. P. Jephcoat (1994).
 J. Appl. Cryst.,27,892-900.
 Peak tails are ignored  where the intensity is below 0.0050 times the peak
   Aniso. broadening axis   1.0   0.0   0.0
;
_pd_proc_ls_prof_R_factor 0.0236
_pd_proc_ls_prof_wR_expected 0.0198
_pd_proc_ls_prof_wR_factor 0.0300
_refine_ls_goodness_of_fit_all 1.76
_refine_ls_matrix_type full
_refine_ls_number_parameters 70
_refine_ls_number_restraints 31
_refine_ls_R_Fsqd_factor 0.06450
_refine_ls_shift/su_max 0.41
_refine_ls_shift/su_mean 0.02
_cod_data_source_file ic049453lrom20040428_052145.cif
_cod_data_source_block Cu2P2O7C12H8_publ
_cod_depositor_comments
;
The following automatic conversions were performed:
'_geom_angle_publ_flag' value 'N' changed to 'n' according to
'/home/saulius/struct/CIF-dictionaries/cif_core.dic' dictionary named
'cif_core.dic' version 2.4.1 from 2010-06-29 (43
times).

'_geom_bond_publ_flag' value 'N' changed to 'n' according to
'/home/saulius/struct/CIF-dictionaries/cif_core.dic' dictionary named
'cif_core.dic' version 2.4.1 from 2010-06-29 (36 times).

Automatic conversion script
Id: cif_fix_enum 1527 2010-12-29 10:47:43Z saulius 
;
_cod_original_cell_volume 1258.88879
_cod_database_code 4311827
_gsas_exptl_extinct_corr_t_min 1.00000
_gsas_exptl_extinct_corr_t_max 1.00000

loop_
_symmetry_equiv_pos_site_id
_symmetry_equiv_pos_as_xyz
1 +x,+y,+z
2 -x+1/2,+y+1/2,+z
3 +x,-y,+z+1/2
4 -x+1/2,-y+1/2,+z+1/2
-1 -x,-y,-z
-2 +x+1/2,-y+1/2,-z
-3 -x,+y,-z+1/2
-4 +x+1/2,+y+1/2,-z+1/2

loop_
_atom_site_type_symbol
_atom_site_label
_atom_site_fract_x
_atom_site_fract_y
_atom_site_fract_z
_atom_site_occupancy
_atom_site_thermal_displace_type
_atom_site_U_iso_or_equiv
_atom_site_symmetry_multiplicity
CU Cu 0.18292(29) 0.4958(18) 0.00007(29) 1.0 Uiso 0.0556(15) 8
P P 0.5011(15) 0.5847(11) 0.05821(11) 1.0 Uiso 0.0416(27) 8
O O4 0.3523(20) 0.421(4) 0.0438(4) 1.0 Uiso 0.0833(29) 8
O O2 0.496(4) 0.8412(12) 0.03308(23) 1.0 Uiso 0.0833(29) 8
O O3 0.6653(18) 0.448(5) 0.0491(4) 1.0 Uiso 0.0833(29) 8
C C1 0.4843(16) 0.6460(16) 0.11914(12) 1.0 Uiso 0.0833(29) 8
C C2 0.5821(13) 0.5240(23) 0.15154(21) 1.0 Uiso 0.0833(29) 8
C C3 0.5699(14) 0.5912(21) 0.19804(19) 1.0 Uiso 0.0833(29) 8
C c4 0.4778(16) 0.8005(18) 0.21145(12) 1.0 Uiso 0.0833(29) 8
C c5 0.3941(12) 0.9374(21) 0.17717(17) 1.0 Uiso 0.0833(29) 8
C C6 0.4161(14) 0.8790(17) 0.13132(15) 1.0 Uiso 0.0833(29) 8
O O1 0.5 0.9319(18) 0.25 1.0 Uiso 0.0833(29) 4

loop_
_atom_type_symbol
_atom_type_number_in_cell
_atom_type_scat_dispersion_real
_atom_type_scat_dispersion_imag
_atom_type_scat_Cromer_Mann_a1
_atom_type_scat_Cromer_Mann_a2
_atom_type_scat_Cromer_Mann_a3
_atom_type_scat_Cromer_Mann_a4
_atom_type_scat_Cromer_Mann_b1
_atom_type_scat_Cromer_Mann_b2
_atom_type_scat_Cromer_Mann_b3
_atom_type_scat_Cromer_Mann_b4
_atom_type_scat_Cromer_Mann_c
_atom_type_scat_source
CU 8.0 -2.019 0.589 13.3380 3.58280 7.16760 0.24700 5.61580 11.3966 1.67350 64.8126 1.19100 International_Tables_Vol_C
P 8.0 0.283 0.434 6.43450 1.90670 4.17910 27.1570 1.78000 0.52600 1.49080 68.1645 1.11490 International_Tables_Vol_C
O 28.0 0.047 0.032 3.04850 13.2771 2.28480 5.70110 1.54630 0.32390 0.86700 32.9089 0.25080 International_Tables_Vol_C
C 48.0 0.017 0.009 2.31000 0.84390 1.02000 10.2075 1.58860 0.54870 0.86500 51.6510 0.21560 International_Tables_Vol_C

loop_
_diffrn_radiation_wavelength
_diffrn_radiation_wavelength_wt
_diffrn_radiation_type
_diffrn_radiation_wavelength_id
1.540500 1.000 K\a~1~ 1
1.544300 0.450 K\a~2~ 2

loop_
_geom_angle_atom_site_label_1
_geom_angle_atom_site_label_2
_geom_angle_atom_site_label_3
_geom_angle
_geom_angle_site_symmetry_1
_geom_angle_site_symmetry_2
_geom_angle_site_symmetry_3
_geom_angle_publ_flag
Cu Cu Cu 135.48(17) 2_545 . 2_555 n
Cu Cu Cu 113.1(4) 2_545 . -1_565 n
Cu Cu O4 62.4(7) 2_545 . 1_555 n
Cu Cu O2 83.8(6) 2_545 . 2_545 n
Cu Cu O2 133.6(4) 2_545 . -2_575 n
Cu Cu O3 84.4(8) 2_545 . -1_665 n
Cu Cu Cu 111.4(4) 2_555 . -1_565 n
Cu Cu O4 85.5(7) 2_555 . 1_555 n
Cu Cu O2 132.8(4) 2_555 . 2_545 n
Cu Cu O2 83.4(6) 2_555 . -2_575 n
Cu Cu O3 67.2(8) 2_555 . -1_665 n
Cu Cu O4 136.0(7) -1_565 . 1_555 n
Cu Cu O2 41.7(6) -1_565 . 2_545 n
Cu Cu O2 40.1(6) -1_565 . -2_575 n
Cu Cu O3 129.7(7) -1_565 . -1_665 n
O4 Cu O2 96.6(12) 1_555 . 2_545 n
O4 Cu O2 163.2(7) 1_555 . -2_575 n
O4 Cu O3 94.29(25) 1_555 . -1_665 n
O2 Cu O2 81.81(26) 2_545 . -2_575 n
O2 Cu O3 157.9(7) 2_545 . -1_665 n
O2 Cu O3 93.0(13) -2_575 . -1_665 n
O4 P O2 110.34(24) 1_555 . 1_555 n
O4 P O3 111.08(24) 1_555 . 1_555 n
O4 P C1 108.02(22) 1_555 . 1_555 n
O2 P O3 110.81(25) 1_555 . 1_555 n
O2 P C1 107.84(21) 1_555 . 1_555 n
O3 P C1 108.63(22) 1_555 . 1_555 n
Cu O4 P 128.4(15) 1_555 . 1_555 n
Cu O2 Cu 98.19(26) 2_555 . -2_675 n
Cu O2 P 129.1(17) 2_555 . 1_555 n
Cu O2 P 126.4(17) -2_675 . 1_555 n
Cu O3 P 127.6(14) -1_665 . 1_555 n
P C1 C2 122.7(4) 1_555 . 1_555 n
P C1 C6 115.94(33) 1_555 . 1_555 n
C2 C1 C6 117.5(4) 1_555 . 1_555 n
C1 C2 C3 119.89(32) 1_555 . 1_555 n
C2 C3 c4 120.69(30) 1_555 . 1_555 n
C3 c4 c5 117.85(27) 1_555 . 1_555 n
C3 c4 O1 125.5(6) 1_555 . 1_555 n
c5 c4 O1 113.3(4) 1_555 . 1_555 n
c4 c5 C6 120.66(33) 1_555 . 1_555 n
C1 C6 c5 119.58(35) 1_555 . 1_555 n
c4 O1 c4 117.2(6) 1_555 . -3_656 n

loop_
_geom_bond_atom_site_label_1
_geom_bond_atom_site_label_2
_geom_bond_distance
_geom_bond_site_symmetry_1
_geom_bond_site_symmetry_2
_geom_bond_publ_flag
Cu Cu 2.8693(18) . 2_545 n
Cu Cu 2.8693(18) . 2_555 n
Cu Cu 2.964(5) . -1_565 n
Cu O4 1.919(20) . 1_555 n
Cu O4 2.610(19) . 2_555 n
Cu O2 1.928(25) . 2_545 n
Cu O2 1.994(23) . -2_575 n
Cu O3 1.916(18) . -1_665 n
P O4 1.5462(28) . 1_555 n
P O2 1.5486(27) . 1_555 n
P O3 1.5394(28) . 1_555 n
P C1 1.8171(25) . 1_555 n
O4 Cu 1.919(20) . 1_555 n
O4 Cu 2.610(19) . 2_545 n
O4 P 1.5462(28) . 1_555 n
O2 Cu 1.928(25) . 2_555 n
O2 Cu 1.994(23) . -2_675 n
O2 P 1.5486(27) . 1_555 n
O3 Cu 1.916(18) . -1_665 n
O3 P 1.5394(28) . 1_555 n
C1 P 1.8171(25) . 1_555 n
C1 C2 1.3951(30) . 1_555 n
C1 C6 1.4013(29) . 1_555 n
C2 C1 1.3951(30) . 1_555 n
C2 C3 1.4101(28) . 1_555 n
C3 C2 1.4101(28) . 1_555 n
C3 c4 1.3953(29) . 1_555 n
c4 C3 1.3953(29) . 1_555 n
c4 c5 1.4119(28) . 1_555 n
c4 O1 1.3387(31) . 1_555 n
c5 c4 1.4119(28) . 1_555 n
c5 C6 1.3881(29) . 1_555 n
C6 C1 1.4013(29) . 1_555 n
C6 c5 1.3881(29) . 1_555 n
O1 c4 1.3387(31) . 1_555 n
O1 c4 1.3387(31) . -3_656 n
